data_4080422
loop_
_publ_author_name
'Aznar, Rosario'
'Grabulosa, Arnald'
'Mannu, Alberto'
'Muller, Guillermo'
'Sainz, Daniel'
'Moreno, Virtudes'
'Font-Bardia, Merc\`e'
'Calvet, Teresa'
'Lorenzo, Julia'

_publ_section_title
;
 [RuCl2(\h6-p-cymene)(P*)] and [RuCl2(\k-P*-\h6-arene)] Complexes
 ContainingP-Stereogenic Phosphines. Activity in Transfer Hydrogenation
 and Interactions with DNA
;
_journal_issue 8
_journal_name_full Organometallics
_journal_page_first 2344
_journal_paper_doi 10.1021/om3012294
_journal_volume 32
_journal_year 2013
_chemical_absolute_configuration rm
_chemical_formula_moiety 'C19 H28 B O P'
_chemical_formula_sum 'C19 H28 B O P'
_chemical_formula_weight 314.19
_chemical_name_systematic
;
 ?
;
_space_group_IT_number 19
_symmetry_cell_setting orthorhombic
_symmetry_space_group_name_Hall 'P 2ac 2ab'
_symmetry_space_group_name_H-M 'P 21 21 21'
_atom_sites_solution_hydrogens geom
_atom_sites_solution_primary direct
_atom_sites_solution_secondary difmap
_audit_creation_method SHELXL-97
_cell_angle_alpha 90.00
_cell_angle_beta 90.00
_cell_angle_gamma 90.00
_cell_formula_units_Z 4
_cell_length_a 18.854(4)
_cell_length_b 15.316(8)
_cell_length_c 6.811(8)
_cell_measurement_reflns_used 25
_cell_measurement_temperature 293(2)
_cell_measurement_theta_max 21
_cell_measurement_theta_min 12
_cell_volume 1967(3)
_computing_cell_refinement 'CAD-4/PC (Kretschmar, 1996)'
_computing_data_collection 'CAD-4/PC (Kretschmar, 1996)'
_computing_data_reduction 'XCAD4 (Harms and  Wocadlo, 1995)'
_computing_molecular_graphics 'ORTEP (Brueggermann and Smith, 1990)'
_computing_publication_material 'PLATON (Spek, 1990)'
_computing_structure_refinement 'SHELXL-97 (Sheldrick, 1997)'
_computing_structure_solution 'SHELXS-97 (Sheldrick, 1997)'
_diffrn_ambient_temperature 293(2)
_diffrn_measured_fraction_theta_full 0.998
_diffrn_measured_fraction_theta_max 0.998
_diffrn_measurement_device_type 'Enraf-Nonius, CAD4'
_diffrn_measurement_method \w--2\q
_diffrn_radiation_monochromator graphite
_diffrn_radiation_source 'fine-focus sealed tube'
_diffrn_radiation_type MoK\a
_diffrn_radiation_wavelength 0.71073
_diffrn_reflns_av_R_equivalents 0.0465
_diffrn_reflns_av_sigmaI/netI 0.0971
_diffrn_reflns_limit_h_max 0
_diffrn_reflns_limit_h_min -26
_diffrn_reflns_limit_k_max 21
_diffrn_reflns_limit_k_min 0
_diffrn_reflns_limit_l_max 9
_diffrn_reflns_limit_l_min -9
_diffrn_reflns_number 6204
_diffrn_reflns_theta_full 29.98
_diffrn_reflns_theta_max 29.98
_diffrn_reflns_theta_min 2.16
_diffrn_standards_decay_% 1
_diffrn_standards_interval_time 120
_diffrn_standards_number 3
_exptl_absorpt_coefficient_mu 0.139
_exptl_absorpt_correction_T_max 0.99
_exptl_absorpt_correction_T_min 0.98
_exptl_absorpt_correction_type empirical
_exptl_absorpt_process_details SADABS
_exptl_crystal_colour colourless
_exptl_crystal_density_diffrn 1.061
_exptl_crystal_density_method 'not measured'
_exptl_crystal_description prism
_exptl_crystal_F_000 680
_exptl_crystal_size_max 0.2
_exptl_crystal_size_mid 0.1
_exptl_crystal_size_min 0.1
_refine_diff_density_max 0.367
_refine_diff_density_min -0.423
_refine_diff_density_rms 0.072
_refine_ls_abs_structure_details 'Flack H D (1983), Acta Cryst. A39, 876-881'
_refine_ls_abs_structure_Flack -0.08(10)
_refine_ls_extinction_method none
_refine_ls_goodness_of_fit_ref 0.929
_refine_ls_hydrogen_treatment constr
_refine_ls_matrix_type full
_refine_ls_number_parameters 199
_refine_ls_number_reflns 5729
_refine_ls_number_restraints 7
_refine_ls_restrained_S_all 0.934
_refine_ls_R_factor_all 0.0829
_refine_ls_R_factor_gt 0.0465
_refine_ls_shift/su_max 0.001
_refine_ls_shift/su_mean 0.000
_refine_ls_structure_factor_coef Fsqd
_refine_ls_weighting_details 'calc w=1/[\s^2^(Fo^2^)+(0.0864P)^2^+0.0000P] where P=(Fo^2^+2Fc^2^)/3'
_refine_ls_weighting_scheme calc
_refine_ls_wR_factor_gt 0.1050
_refine_ls_wR_factor_ref 0.1354
_reflns_number_gt 3983
_reflns_number_total 5729
_reflns_threshold_expression >2sigma(I)
_cod_data_source_file om3012294_si_002.cif
_cod_data_source_block 1l
_cod_original_sg_symbol_H-M P212121
_cod_database_code 4080422

loop_
_symmetry_equiv_pos_as_xyz
'x, y, z'
'-x+1/2, -y, z+1/2'
'x+1/2, -y+1/2, -z'
'-x, y+1/2, -z+1/2'

loop_
_atom_site_label
_atom_site_type_symbol
_atom_site_fract_x
_atom_site_fract_y
_atom_site_fract_z
_atom_site_U_iso_or_equiv
_atom_site_adp_type
_atom_site_occupancy
_atom_site_symmetry_multiplicity
_atom_site_calc_flag
_atom_site_refinement_flags
P1 P 0.89003(3) 0.47326(3) -0.02337(7) 0.03837(12) Uani 1 1 d U
O1 O 1.03284(9) 0.57715(12) -0.1460(2) 0.0637(4) Uani 1 1 d U
H1O H 1.0554 0.5331 -0.1736 0.096 Uiso 1 1 calc R
C1 C 1.08698(12) 0.57765(13) 0.1687(3) 0.0483(5) Uani 1 1 d .
C2 C 1.14672(13) 0.60525(16) 0.0757(4) 0.0622(6) Uani 1 1 d .
H2 H 1.1447 0.6227 -0.0550 0.075 Uiso 1 1 calc R
C3 C 1.21200(16) 0.60732(19) 0.1785(6) 0.0816(9) Uani 1 1 d .
H3 H 1.2524 0.6279 0.1151 0.098 Uiso 1 1 calc R
C4 C 1.21705(17) 0.57954(19) 0.3698(5) 0.0812(8) Uani 1 1 d .
H4 H 1.2606 0.5792 0.4338 0.097 Uiso 1 1 calc R
C5 C 1.15760(14) 0.55263(17) 0.4641(5) 0.0716(7) Uani 1 1 d .
H5 H 1.1607 0.5358 0.5950 0.086 Uiso 1 1 calc R
C6 C 1.09063(15) 0.54937(15) 0.3682(4) 0.0619(6) Uani 1 1 d .
H6 H 1.0505 0.5294 0.4335 0.074 Uiso 1 1 calc R
C7 C 0.97352(11) 0.65890(12) 0.1125(3) 0.0455(4) Uani 1 1 d U
C8 C 0.96238(16) 0.72316(15) -0.0299(5) 0.0708(7) Uani 1 1 d U
H8 H 0.9821 0.7186 -0.1546 0.085 Uiso 1 1 calc R
C9 C 0.91823(18) 0.79818(19) 0.0255(6) 0.0910(10) Uani 1 1 d .
H9 H 0.9093 0.8415 -0.0669 0.109 Uiso 1 1 calc R
C10 C 0.89002(17) 0.80590(19) 0.2081(5) 0.0837(8) Uani 1 1 d U
H10 H 0.8616 0.8534 0.2400 0.100 Uiso 1 1 calc R
C11 C 0.90410(14) 0.74266(16) 0.3447(4) 0.0675(6) Uani 1 1 d U
H11 H 0.8866 0.7487 0.4715 0.081 Uiso 1 1 calc R
C12 C 0.94360(13) 0.67055(14) 0.2976(4) 0.0545(5) Uani 1 1 d .
H12 H 0.9507 0.6279 0.3927 0.065 Uiso 1 1 calc R
C13 C 1.01577(11) 0.57652(12) 0.0602(3) 0.0432(4) Uani 1 1 d U
C14 C 0.97283(10) 0.49236(11) 0.1082(3) 0.0395(4) Uani 1 1 d .
H14A H 0.9621 0.4930 0.2475 0.047 Uiso 1 1 calc R
H14B H 1.0036 0.4427 0.0847 0.047 Uiso 1 1 calc R
C15 C 0.82324(12) 0.53852(15) 0.1019(4) 0.0578(5) Uani 1 1 d U
H15A H 0.7783 0.5311 0.0379 0.087 Uiso 1 1 calc R
H15B H 0.8367 0.5990 0.0976 0.087 Uiso 1 1 calc R
H15C H 0.8196 0.5199 0.2361 0.087 Uiso 1 1 calc R
C16 C 0.86833(12) 0.35729(12) 0.0243(4) 0.0526(5) Uani 1 1 d U
C17 C 0.92251(16) 0.30198(18) -0.0998(5) 0.0799(8) Uani 1 1 d .
H17A H 0.9174 0.3162 -0.2363 0.120 Uiso 1 1 calc R
H17B H 0.9132 0.2409 -0.0807 0.120 Uiso 1 1 calc R
H17C H 0.9700 0.3151 -0.0580 0.120 Uiso 1 1 calc R
C18 C 0.87795(19) 0.33344(18) 0.2426(4) 0.0816(9) Uani 1 1 d U
H18A H 0.8456 0.3671 0.3209 0.122 Uiso 1 1 calc R
H18B H 0.9258 0.3459 0.2821 0.122 Uiso 1 1 calc R
H18C H 0.8684 0.2724 0.2608 0.122 Uiso 1 1 calc R
C19 C 0.79142(15) 0.33891(18) -0.0410(5) 0.0774(8) Uani 1 1 d U
H19A H 0.7861 0.3537 -0.1772 0.116 Uiso 1 1 calc R
H19B H 0.7594 0.3734 0.0362 0.116 Uiso 1 1 calc R
H19C H 0.7809 0.2781 -0.0227 0.116 Uiso 1 1 calc R
B1 B 0.89069(18) 0.5041(2) -0.3002(4) 0.0638(7) Uani 1 1 d U
H1B H 0.9263 0.4705 -0.3669 0.096 Uiso 1 1 calc R
H1C H 0.9011 0.5651 -0.3141 0.096 Uiso 1 1 calc R
H1D H 0.8451 0.4919 -0.3564 0.096 Uiso 1 1 calc R

loop_
_atom_site_aniso_label
_atom_site_aniso_U_11
_atom_site_aniso_U_22
_atom_site_aniso_U_33
_atom_site_aniso_U_23
_atom_site_aniso_U_13
_atom_site_aniso_U_12
P1 0.0406(2) 0.0392(2) 0.0353(2) 0.00112(17) 0.00019(19) 0.00080(19)
O1 0.0680(11) 0.0797(11) 0.0435(8) -0.0012(7) 0.0110(8) -0.0101(9)
C1 0.0484(11) 0.0462(10) 0.0504(11) -0.0075(9) -0.0003(9) -0.0009(9)
C2 0.0534(13) 0.0635(13) 0.0696(17) -0.0089(11) 0.0066(11) -0.0027(10)
C3 0.0570(16) 0.0834(19) 0.104(3) -0.0169(18) 0.0062(16) -0.0004(13)
C4 0.0679(18) 0.0792(18) 0.096(2) -0.0128(16) -0.0104(16) 0.0123(15)
C5 0.0676(16) 0.0708(14) 0.0763(18) -0.0125(13) -0.0066(14) 0.0094(11)
C6 0.0656(15) 0.0646(14) 0.0553(13) -0.0026(10) -0.0079(11) -0.0035(11)
C7 0.0500(11) 0.0422(9) 0.0443(10) 0.0049(7) 0.0003(8) -0.0065(8)
C8 0.0841(17) 0.0613(13) 0.0668(16) 0.0212(11) -0.0075(14) -0.0054(12)
C9 0.100(2) 0.0685(15) 0.105(3) 0.0255(17) 0.004(2) 0.0033(15)
C10 0.0739(17) 0.0703(16) 0.107(2) 0.0051(13) -0.0046(19) 0.0105(15)
C11 0.0665(17) 0.0606(13) 0.0754(17) -0.0076(10) 0.0035(13) -0.0009(11)
C12 0.0654(14) 0.0481(11) 0.0500(13) -0.0006(9) 0.0005(10) 0.0029(10)
C13 0.0455(10) 0.0466(9) 0.0376(8) -0.0001(7) 0.0022(8) -0.0022(8)
C14 0.0424(10) 0.0394(9) 0.0366(9) 0.0001(7) -0.0007(7) -0.0005(7)
C15 0.0531(12) 0.0545(12) 0.0656(14) -0.0040(10) 0.0066(9) 0.0102(9)
C16 0.0605(11) 0.0406(9) 0.0566(11) -0.0009(9) -0.0080(10) -0.0010(8)
C17 0.0834(19) 0.0601(14) 0.096(2) -0.0164(14) -0.0067(16) 0.0083(13)
C18 0.117(3) 0.0656(15) 0.0625(13) 0.0141(12) -0.0022(17) -0.0084(15)
C19 0.0662(13) 0.0660(14) 0.100(2) 0.0042(15) -0.0149(15) -0.0118(12)
B1 0.0647(15) 0.0850(18) 0.0418(9) 0.0091(10) -0.0026(13) -0.0064(14)

loop_
_atom_type_symbol
_atom_type_description
_atom_type_scat_dispersion_real
_atom_type_scat_dispersion_imag
_atom_type_scat_source
C C 0.0033 0.0016 'International Tables Vol C Tables 4.2.6.8 and 6.1.1.4'
H H 0.0000 0.0000 'International Tables Vol C Tables 4.2.6.8 and 6.1.1.4'
B B 0.0013 0.0007 'International Tables Vol C Tables 4.2.6.8 and 6.1.1.4'
O O 0.0106 0.0060 'International Tables Vol C Tables 4.2.6.8 and 6.1.1.4'
P P 0.1023 0.0942 'International Tables Vol C Tables 4.2.6.8 and 6.1.1.4'

loop_
_geom_angle_atom_site_label_1
_geom_angle_atom_site_label_2
_geom_angle_atom_site_label_3
_geom_angle
C15 P1 C14 105.89(11)
C15 P1 C16 106.96(11)
C14 P1 C16 104.88(9)
C15 P1 B1 109.01(14)
C14 P1 B1 115.61(12)
C16 P1 B1 113.87(12)
C13 O1 H1O 109.5
C2 C1 C6 119.9(2)
C2 C1 C13 120.3(2)
C6 C1 C13 119.9(2)
C1 C2 C3 119.7(3)
C1 C2 H2 120.1
C3 C2 H2 120.1
C4 C3 C2 121.5(3)
C4 C3 H3 119.3
C2 C3 H3 119.3
C5 C4 C3 119.1(3)
C5 C4 H4 120.5
C3 C4 H4 120.5
C4 C5 C6 121.8(3)
C4 C5 H5 119.1
C6 C5 H5 119.1
C5 C6 C1 118.0(3)
C5 C6 H6 121.0
C1 C6 H6 121.0
C12 C7 C8 118.5(2)
C12 C7 C13 121.72(18)
C8 C7 C13 119.8(2)
C7 C8 C9 117.3(3)
C7 C8 H8 121.4
C9 C8 H8 121.4
C10 C9 C8 121.7(3)
C10 C9 H9 119.1
C8 C9 H9 119.1
C9 C10 C11 119.0(3)
C9 C10 H10 120.5
C11 C10 H10 120.5
C10 C11 C12 121.1(3)
C10 C11 H11 119.4
C12 C11 H11 119.4
C11 C12 C7 122.3(2)
C11 C12 H12 118.8
C7 C12 H12 118.8
O1 C13 C1 105.92(17)
O1 C13 C7 109.68(17)
C1 C13 C7 109.48(17)
O1 C13 C14 109.06(16)
C1 C13 C14 111.31(16)
C7 C13 C14 111.24(16)
C13 C14 P1 118.34(13)
C13 C14 H14A 107.7
P1 C14 H14A 107.7
C13 C14 H14B 107.7
P1 C14 H14B 107.7
H14A C14 H14B 107.1
P1 C15 H15A 109.5
P1 C15 H15B 109.5
H15A C15 H15B 109.5
P1 C15 H15C 109.5
H15A C15 H15C 109.5
H15B C15 H15C 109.5
C18 C16 C19 110.2(2)
C18 C16 C17 108.3(2)
C19 C16 C17 110.9(2)
C18 C16 P1 111.75(16)
C19 C16 P1 109.40(15)
C17 C16 P1 106.18(18)
C16 C17 H17A 109.5
C16 C17 H17B 109.5
H17A C17 H17B 109.5
C16 C17 H17C 109.5
H17A C17 H17C 109.5
H17B C17 H17C 109.5
C16 C18 H18A 109.5
C16 C18 H18B 109.5
H18A C18 H18B 109.5
C16 C18 H18C 109.5
H18A C18 H18C 109.5
H18B C18 H18C 109.5
C16 C19 H19A 109.5
C16 C19 H19B 109.5
H19A C19 H19B 109.5
C16 C19 H19C 109.5
H19A C19 H19C 109.5
H19B C19 H19C 109.5
P1 B1 H1B 109.5
P1 B1 H1C 109.5
H1B B1 H1C 109.5
P1 B1 H1D 109.5
H1B B1 H1D 109.5
H1C B1 H1D 109.5

loop_
_geom_bond_atom_site_label_1
_geom_bond_atom_site_label_2
_geom_bond_distance
P1 C15 1.820(2)
P1 C14 1.824(2)
P1 C16 1.851(2)
P1 B1 1.944(3)
O1 C13 1.441(3)
O1 H1O 0.8200
C1 C2 1.360(3)
C1 C6 1.428(4)
C1 C13 1.533(3)
C2 C3 1.416(4)
C2 H2 0.9300
C3 C4 1.374(5)
C3 H3 0.9300
C4 C5 1.356(4)
C4 H4 0.9300
C5 C6 1.422(4)
C5 H5 0.9300
C6 H6 0.9300
C7 C12 1.393(3)
C7 C8 1.398(3)
C7 C13 1.534(3)
C8 C9 1.468(4)
C8 H8 0.9300
C9 C10 1.358(5)
C9 H9 0.9300
C10 C11 1.369(4)
C10 H10 0.9300
C11 C12 1.370(3)
C11 H11 0.9300
C12 H12 0.9300
C13 C14 1.557(3)
C14 H14A 0.9700
C14 H14B 0.9700
C15 H15A 0.9600
C15 H15B 0.9600
C15 H15C 0.9600
C16 C18 1.542(4)
C16 C19 1.543(3)
C16 C17 1.573(4)
C17 H17A 0.9600
C17 H17B 0.9600
C17 H17C 0.9600
C18 H18A 0.9600
C18 H18B 0.9600
C18 H18C 0.9600
C19 H19A 0.9600
C19 H19B 0.9600
C19 H19C 0.9600
B1 H1B 0.9600
B1 H1C 0.9600
B1 H1D 0.9600
